data_4326642
loop_
_publ_author_name
'Irene Bassanetti'
'Luciano Marchi\`o'

_publ_contact_author_address
;
Departimento di Chimica GIAF
Universit\`a di Parma
via Usberti 17/a, 43100, Parma, Italy
;
_publ_contact_author_email marchio@unipr.it
_publ_contact_author_fax '0039 0521 905557'
_publ_contact_author_name 'Dr. Luciano Marchi\`o'
_publ_contact_author_phone '0039 0521 905419'
_publ_section_title
;
 Structural Variability in Ag(I) and Cu(I) Coordination Polymers with
 Thioether-Functionalized Bis(pyrazolyl)methane Ligands
;
_journal_name_full 'Inorganic Chemistry'
_journal_page_first 10786
_journal_page_last 10797
_journal_paper_doi 10.1021/ic201338w
_journal_volume 50
_journal_year 2011
_chemical_formula_moiety 'C18 H22 Cu N4 S 1+, B F4 1-'
_chemical_formula_sum 'C18 H22 B Cu F4 N4 S'
_chemical_formula_weight 476.81
_chemical_name_systematic
;
 ?
;
_space_group_IT_number 14
_symmetry_cell_setting monoclinic
_symmetry_space_group_name_Hall '-P 2ybc'
_symmetry_space_group_name_H-M 'P 1 21/c 1'
_atom_sites_solution_hydrogens geom
_atom_sites_solution_primary direct
_atom_sites_solution_secondary difmap
_audit_creation_method SHELXL-97
_cell_angle_alpha 90.00
_cell_angle_beta 96.521(1)
_cell_angle_gamma 90.00
_cell_formula_units_Z 4
_cell_length_a 10.460(1)
_cell_length_b 17.394(1)
_cell_length_c 11.542(1)
_cell_measurement_reflns_used 9248
_cell_measurement_temperature 190(2)
_cell_measurement_theta_max 28.02
_cell_measurement_theta_min 1.96
_cell_volume 2086.4(3)
_computing_cell_refinement Saint
_computing_data_collection Smart
_computing_data_reduction Saint
_computing_structure_refinement 'SHELXL-97 (Sheldrick, 1997)'
_computing_structure_solution Sir2004
_diffrn_ambient_temperature 190(2)
_diffrn_measured_fraction_theta_full 0.989
_diffrn_measured_fraction_theta_max 0.989
_diffrn_measurement_device_type 'Bruker Smart 1000 CCD'
_diffrn_measurement_method 'theta & omega scan'
_diffrn_radiation_monochromator graphite
_diffrn_radiation_source 'fine-focus sealed tube'
_diffrn_radiation_type MoK\a
_diffrn_radiation_wavelength 0.71073
_diffrn_reflns_av_R_equivalents 0.0467
_diffrn_reflns_av_sigmaI/netI 0.0533
_diffrn_reflns_limit_h_max 13
_diffrn_reflns_limit_h_min -13
_diffrn_reflns_limit_k_max 22
_diffrn_reflns_limit_k_min -23
_diffrn_reflns_limit_l_max 14
_diffrn_reflns_limit_l_min -15
_diffrn_reflns_number 25185
_diffrn_reflns_theta_full 28.02
_diffrn_reflns_theta_max 28.02
_diffrn_reflns_theta_min 1.96
_diffrn_standards_decay_% none
_exptl_absorpt_coefficient_mu 1.193
_exptl_absorpt_correction_T_max 1.000
_exptl_absorpt_correction_T_min 0.891
_exptl_absorpt_correction_type multi-scan
_exptl_absorpt_process_details SADABS
_exptl_crystal_colour colorless
_exptl_crystal_density_diffrn 1.518
_exptl_crystal_description prism
_exptl_crystal_F_000 976
_exptl_crystal_size_max 0.22
_exptl_crystal_size_mid 0.12
_exptl_crystal_size_min 0.10
_refine_diff_density_max 0.412
_refine_diff_density_min -0.221
_refine_diff_density_rms 0.055
_refine_ls_extinction_method none
_refine_ls_goodness_of_fit_ref 1.007
_refine_ls_hydrogen_treatment constr
_refine_ls_matrix_type full
_refine_ls_number_parameters 287
_refine_ls_number_reflns 4988
_refine_ls_number_restraints 10
_refine_ls_restrained_S_all 1.012
_refine_ls_R_factor_all 0.0651
_refine_ls_R_factor_gt 0.0344
_refine_ls_shift/su_max 0.001
_refine_ls_shift/su_mean 0.000
_refine_ls_structure_factor_coef Fsqd
_refine_ls_weighting_details 'calc w=1/[\s^2^(Fo^2^)+(0.0269P)^2^+0.0000P] where P=(Fo^2^+2Fc^2^)/3'
_refine_ls_weighting_scheme calc
_refine_ls_wR_factor_gt 0.0670
_refine_ls_wR_factor_ref 0.0716
_reflns_number_gt 3200
_reflns_number_total 4988
_reflns_threshold_expression >2sigma(I)
_cod_data_source_file ic201338w_si_001_11.cif
_cod_data_source_block nz21
_cod_database_code 4326642

loop_
_symmetry_equiv_pos_as_xyz
'x, y, z'
'-x, y+1/2, -z+1/2'
'-x, -y, -z'
'x, -y-1/2, z-1/2'

loop_
_atom_site_label
_atom_site_type_symbol
_atom_site_fract_x
_atom_site_fract_y
_atom_site_fract_z
_atom_site_U_iso_or_equiv
_atom_site_adp_type
_atom_site_occupancy
_atom_site_symmetry_multiplicity
_atom_site_calc_flag
_atom_site_refinement_flags
_atom_site_disorder_assembly
_atom_site_disorder_group
Cu Cu 0.38961(3) 0.172347(16) 0.53615(2) 0.03445(9) Uani 1 1 d . . .
S13 S 0.45447(5) 0.23791(3) 0.16074(5) 0.03713(15) Uani 1 1 d . . .
N11 N 0.44460(17) 0.09413(10) 0.32353(15) 0.0311(4) Uani 1 1 d . . .
N12 N 0.21976(16) 0.11022(10) 0.34183(15) 0.0332(4) Uani 1 1 d . . .
N21 N 0.49589(16) 0.11306(10) 0.43486(15) 0.0318(4) Uani 1 1 d . . .
N22 N 0.22015(17) 0.14100(11) 0.45173(15) 0.0355(4) Uani 1 1 d . . .
C21 C 0.6283(2) 0.03433(12) 0.3515(2) 0.0391(6) Uani 1 1 d . . .
H21 H 0.6988 0.0034 0.3417 0.047 Uiso 1 1 calc R . .
C31 C 0.5244(2) 0.04753(13) 0.2709(2) 0.0369(5) Uani 1 1 d . . .
C43 C 0.7077(2) 0.23134(16) 0.2440(2) 0.0567(7) Uani 1 1 d . . .
H43 H 0.7127 0.1939 0.1872 0.068 Uiso 1 1 calc R . .
C11 C 0.6084(2) 0.07598(12) 0.45117(19) 0.0339(5) Uani 1 1 d . . .
C23 C 0.3333(2) 0.21432(12) 0.25591(19) 0.0335(5) Uani 1 1 d . . .
H23A H 0.3548 0.2391 0.3309 0.040 Uiso 1 1 calc R . .
H23B H 0.2504 0.2338 0.2222 0.040 Uiso 1 1 calc R . .
C33 C 0.5909(2) 0.26484(14) 0.2604(2) 0.0380(6) Uani 1 1 d . . .
C32 C 0.1044(2) 0.07712(14) 0.3044(2) 0.0425(6) Uani 1 1 d . . .
C12 C 0.1035(2) 0.12516(15) 0.4823(2) 0.0433(6) Uani 1 1 d . . .
C13 C 0.3243(2) 0.12777(12) 0.27337(18) 0.0315(5) Uani 1 1 d . . .
H13 H 0.3027 0.1046 0.1962 0.038 Uiso 1 1 calc R . .
C22 C 0.0307(2) 0.08562(15) 0.3935(2) 0.0512(7) Uani 1 1 d . . .
H22 H -0.0532 0.0681 0.3946 0.061 Uiso 1 1 calc R . .
C41 C 0.6922(2) 0.08309(15) 0.5639(2) 0.0473(6) Uani 1 1 d . . .
H41A H 0.7286 0.1338 0.5704 0.071 Uiso 1 1 calc R . .
H41B H 0.7600 0.0457 0.5668 0.071 Uiso 1 1 calc R . .
H41C H 0.6419 0.0743 0.6273 0.071 Uiso 1 1 calc R . .
C53 C 0.8176(3) 0.2551(2) 0.3146(3) 0.0701(9) Uani 1 1 d . . .
H53 H 0.8969 0.2337 0.3037 0.084 Uiso 1 1 calc R . .
C83 C 0.5846(2) 0.31913(14) 0.3459(2) 0.0479(6) Uani 1 1 d . . .
H83 H 0.5061 0.3414 0.3570 0.058 Uiso 1 1 calc R . .
C63 C 0.8113(3) 0.3090(2) 0.3991(3) 0.0693(9) Uani 1 1 d . . .
H63 H 0.8856 0.3242 0.4454 0.083 Uiso 1 1 calc R . .
C51 C 0.4951(3) 0.02189(15) 0.1479(2) 0.0524(7) Uani 1 1 d . . .
H51A H 0.4151 -0.0057 0.1391 0.079 Uiso 1 1 calc R . .
H51B H 0.5628 -0.0111 0.1278 0.079 Uiso 1 1 calc R . .
H51C H 0.4886 0.0659 0.0974 0.079 Uiso 1 1 calc R . .
C52 C 0.0760(3) 0.04026(18) 0.1875(2) 0.0738(10) Uani 1 1 d . . .
H52A H -0.0069 0.0160 0.1820 0.111 Uiso 1 1 calc R . .
H52B H 0.1406 0.0024 0.1774 0.111 Uiso 1 1 calc R . .
H52C H 0.0761 0.0787 0.1278 0.111 Uiso 1 1 calc R . .
C73 C 0.6953(3) 0.34075(17) 0.4159(3) 0.0618(8) Uani 1 1 d . . .
H73 H 0.6907 0.3770 0.4744 0.074 Uiso 1 1 calc R . .
C42 C 0.0667(3) 0.1510(2) 0.5965(2) 0.0719(10) Uani 1 1 d . . .
H42A H 0.1402 0.1481 0.6543 0.108 Uiso 1 1 calc R . .
H42B H -0.0004 0.1184 0.6191 0.108 Uiso 1 1 calc R . .
H42C H 0.0365 0.2031 0.5901 0.108 Uiso 1 1 calc R . .
B1 B 0.2115(4) 0.1056(2) -0.0862(3) 0.0478(9) Uani 0.870(3) 1 d P A 1
F1 F 0.28241(17) 0.11555(11) -0.1811(2) 0.0649(7) Uani 0.870(3) 1 d P A 1
F2 F 0.2183(2) 0.02972(11) -0.05091(18) 0.0759(7) Uani 0.870(3) 1 d P A 1
F3 F 0.08811(18) 0.12436(16) -0.11985(18) 0.0833(8) Uani 0.870(3) 1 d P A 1
F4 F 0.2663(3) 0.14992(14) 0.0026(2) 0.1131(12) Uani 0.870(3) 1 d P A 1
F7 F 0.1149(14) 0.1909(9) -0.1393(12) 0.086(5) Uiso 0.130(3) 1 d PD A 2
F6 F 0.3033(13) 0.1413(9) -0.0933(16) 0.075(5) Uiso 0.130(3) 1 d PD A 2
F5 F 0.1606(14) 0.1608(7) 0.0343(11) 0.066(4) Uiso 0.130(3) 1 d PD A 2
F8 F 0.139(2) 0.0656(11) -0.0806(17) 0.111(7) Uiso 0.130(3) 1 d PD A 2
B2 B 0.177(2) 0.1393(12) -0.0693(17) 0.064(11) Uiso 0.130(3) 1 d PD A 2

loop_
_atom_site_aniso_label
_atom_site_aniso_U_11
_atom_site_aniso_U_22
_atom_site_aniso_U_33
_atom_site_aniso_U_23
_atom_site_aniso_U_13
_atom_site_aniso_U_12
Cu 0.03157(15) 0.03947(17) 0.03211(15) -0.00505(14) 0.00271(11) 0.00005(14)
S13 0.0354(3) 0.0394(3) 0.0370(3) 0.0066(3) 0.0060(3) 0.0006(3)
N11 0.0330(10) 0.0293(10) 0.0311(10) -0.0023(8) 0.0041(8) -0.0001(8)
N12 0.0303(10) 0.0355(11) 0.0333(11) -0.0003(8) 0.0011(8) -0.0063(8)
N21 0.0310(10) 0.0322(11) 0.0320(10) -0.0010(8) 0.0027(8) -0.0003(8)
N22 0.0307(11) 0.0450(11) 0.0305(11) 0.0001(9) 0.0026(8) -0.0014(9)
C21 0.0371(13) 0.0326(13) 0.0487(15) -0.0011(11) 0.0100(11) 0.0071(11)
C31 0.0446(14) 0.0265(12) 0.0409(14) -0.0026(10) 0.0108(11) 0.0013(11)
C43 0.0444(16) 0.0642(19) 0.0628(19) 0.0138(15) 0.0119(14) 0.0125(14)
C11 0.0297(12) 0.0325(12) 0.0399(13) 0.0045(11) 0.0058(10) -0.0008(10)
C23 0.0315(12) 0.0343(13) 0.0350(13) 0.0035(10) 0.0052(10) 0.0006(10)
C33 0.0295(12) 0.0411(14) 0.0435(14) 0.0168(12) 0.0043(10) 0.0020(11)
C32 0.0353(13) 0.0422(14) 0.0481(15) -0.0014(12) -0.0038(11) -0.0089(11)
C12 0.0309(13) 0.0617(17) 0.0377(15) 0.0048(12) 0.0053(11) -0.0034(12)
C13 0.0324(12) 0.0341(13) 0.0276(12) -0.0019(10) 0.0020(10) -0.0033(10)
C22 0.0290(13) 0.0667(18) 0.0575(17) 0.0019(14) 0.0027(12) -0.0129(13)
C41 0.0370(14) 0.0536(16) 0.0503(16) 0.0027(13) 0.0002(12) 0.0067(12)
C53 0.0318(16) 0.091(3) 0.088(2) 0.028(2) 0.0086(16) 0.0126(16)
C83 0.0378(14) 0.0485(16) 0.0565(16) 0.0007(14) 0.0006(12) -0.0006(12)
C63 0.0422(18) 0.087(3) 0.075(2) 0.0242(19) -0.0098(16) -0.0121(17)
C51 0.0667(18) 0.0482(16) 0.0429(15) -0.0128(12) 0.0088(13) 0.0106(14)
C52 0.0552(18) 0.099(3) 0.066(2) -0.0303(18) -0.0017(15) -0.0285(18)
C73 0.0515(18) 0.066(2) 0.0641(19) 0.0007(15) -0.0091(15) -0.0106(15)
C42 0.0427(17) 0.127(3) 0.0483(18) -0.0128(18) 0.0132(14) -0.0179(17)
B1 0.037(2) 0.049(2) 0.055(2) 0.0009(19) -0.0055(17) -0.010(2)
F1 0.0519(11) 0.0616(13) 0.0829(16) 0.0179(11) 0.0145(11) 0.0063(9)
F2 0.0737(15) 0.0553(13) 0.1009(16) 0.0226(11) 0.0193(12) -0.0042(11)
F3 0.0439(12) 0.116(2) 0.0892(16) 0.0037(14) 0.0059(11) 0.0247(12)
F4 0.167(3) 0.0964(19) 0.0633(16) -0.0059(13) -0.0432(18) -0.0503(18)

loop_
_atom_type_symbol
_atom_type_description
_atom_type_scat_dispersion_real
_atom_type_scat_dispersion_imag
_atom_type_scat_source
C C 0.0033 0.0016 'International Tables Vol C Tables 4.2.6.8 and 6.1.1.4'
H H 0.0000 0.0000 'International Tables Vol C Tables 4.2.6.8 and 6.1.1.4'
N N 0.0061 0.0033 'International Tables Vol C Tables 4.2.6.8 and 6.1.1.4'
S S 0.1246 0.1234 'International Tables Vol C Tables 4.2.6.8 and 6.1.1.4'
Cu Cu 0.3201 1.2651 'International Tables Vol C Tables 4.2.6.8 and 6.1.1.4'
B B 0.0013 0.0007 'International Tables Vol C Tables 4.2.6.8 and 6.1.1.4'
F F 0.0171 0.0103 'International Tables Vol C Tables 4.2.6.8 and 6.1.1.4'

loop_
_geom_angle_atom_site_label_1
_geom_angle_atom_site_label_2
_geom_angle_atom_site_label_3
_geom_angle
_geom_angle_site_symmetry_3
N21 Cu N22 95.50(7) .
N21 Cu S13 127.33(5) 4_566
N22 Cu S13 135.22(6) 4_566
C33 S13 C23 103.34(10) .
C33 S13 Cu 113.73(8) 4_565
C23 S13 Cu 112.01(7) 4_565
C31 N11 N21 111.54(17) .
C31 N11 C13 127.88(18) .
N21 N11 C13 120.41(17) .
C32 N12 N22 111.51(18) .
C32 N12 C13 127.64(19) .
N22 N12 C13 119.74(17) .
C11 N21 N11 105.07(17) .
C11 N21 Cu 135.15(15) .
N11 N21 Cu 119.23(13) .
C12 N22 N12 104.83(18) .
C12 N22 Cu 135.46(16) .
N12 N22 Cu 117.71(13) .
C31 C21 C11 107.0(2) .
C31 C21 H21 126.5 .
C11 C21 H21 126.5 .
N11 C31 C21 106.12(19) .
N11 C31 C51 122.5(2) .
C21 C31 C51 131.4(2) .
C33 C43 C53 118.5(3) .
C33 C43 H43 120.8 .
C53 C43 H43 120.8 .
N21 C11 C21 110.2(2) .
N21 C11 C41 120.3(2) .
C21 C11 C41 129.5(2) .
C13 C23 S13 111.17(15) .
C13 C23 H23A 109.4 .
S13 C23 H23A 109.4 .
C13 C23 H23B 109.4 .
S13 C23 H23B 109.4 .
H23A C23 H23B 108.0 .
C83 C33 C43 120.1(2) .
C83 C33 S13 122.83(18) .
C43 C33 S13 116.9(2) .
C22 C32 N12 105.8(2) .
C22 C32 C52 131.1(2) .
N12 C32 C52 123.1(2) .
N22 C12 C22 110.3(2) .
N22 C12 C42 120.6(2) .
C22 C12 C42 129.1(2) .
N11 C13 N12 111.81(17) .
N11 C13 C23 112.86(17) .
N12 C13 C23 109.95(17) .
N11 C13 H13 107.3 .
N12 C13 H13 107.3 .
C23 C13 H13 107.3 .
C32 C22 C12 107.5(2) .
C32 C22 H22 126.2 .
C12 C22 H22 126.2 .
C11 C41 H41A 109.5 .
C11 C41 H41B 109.5 .
H41A C41 H41B 109.5 .
C11 C41 H41C 109.5 .
H41A C41 H41C 109.5 .
H41B C41 H41C 109.5 .
C63 C53 C43 121.3(3) .
C63 C53 H53 119.3 .
C43 C53 H53 119.3 .
C33 C83 C73 120.0(2) .
C33 C83 H83 120.0 .
C73 C83 H83 120.0 .
C53 C63 C73 119.8(3) .
C53 C63 H63 120.1 .
C73 C63 H63 120.1 .
C31 C51 H51A 109.5 .
C31 C51 H51B 109.5 .
H51A C51 H51B 109.5 .
C31 C51 H51C 109.5 .
H51A C51 H51C 109.5 .
H51B C51 H51C 109.5 .
C32 C52 H52A 109.5 .
C32 C52 H52B 109.5 .
H52A C52 H52B 109.5 .
C32 C52 H52C 109.5 .
H52A C52 H52C 109.5 .
H52B C52 H52C 109.5 .
C63 C73 C83 120.3(3) .
C63 C73 H73 119.8 .
C83 C73 H73 119.8 .
C12 C42 H42A 109.5 .
C12 C42 H42B 109.5 .
H42A C42 H42B 109.5 .
C12 C42 H42C 109.5 .
H42A C42 H42C 109.5 .
H42B C42 H42C 109.5 .
F3 B1 F4 113.0(4) .
F3 B1 F2 109.4(3) .
F4 B1 F2 108.5(3) .
F3 B1 F1 108.6(3) .
F4 B1 F1 107.7(3) .
F2 B1 F1 109.5(3) .
F5 B2 F7 105.3(16) .
F5 B2 F8 107.5(16) .
F7 B2 F8 118(2) .
F5 B2 F6 114.2(18) .
F7 B2 F6 105.8(15) .
F8 B2 F6 106.5(17) .

loop_
_geom_bond_atom_site_label_1
_geom_bond_atom_site_label_2
_geom_bond_distance
_geom_bond_site_symmetry_2
Cu N21 1.9903(17) .
Cu N22 1.9992(18) .
Cu S13 2.1779(6) 4_566
S13 C33 1.790(2) .
S13 C23 1.816(2) .
S13 Cu 2.1779(6) 4_565
N11 C31 1.356(3) .
N11 N21 1.375(2) .
N11 C13 1.448(3) .
N12 C32 1.362(3) .
N12 N22 1.376(2) .
N12 C13 1.452(3) .
N21 C11 1.337(3) .
N22 C12 1.337(3) .
C21 C31 1.367(3) .
C21 C11 1.395(3) .
C21 H21 0.9300 .
C31 C51 1.486(3) .
C43 C33 1.387(3) .
C43 C53 1.395(4) .
C43 H43 0.9300 .
C11 C41 1.489(3) .
C23 C13 1.523(3) .
C23 H23A 0.9700 .
C23 H23B 0.9700 .
C33 C83 1.373(3) .
C32 C22 1.362(3) .
C32 C52 1.493(3) .
C12 C22 1.388(3) .
C12 C42 1.484(3) .
C13 H13 0.9800 .
C22 H22 0.9300 .
C41 H41A 0.9600 .
C41 H41B 0.9600 .
C41 H41C 0.9600 .
C53 C63 1.360(4) .
C53 H53 0.9300 .
C83 C73 1.387(3) .
C83 H83 0.9300 .
C63 C73 1.366(4) .
C63 H63 0.9300 .
C51 H51A 0.9600 .
C51 H51B 0.9600 .
C51 H51C 0.9600 .
C52 H52A 0.9600 .
C52 H52B 0.9600 .
C52 H52C 0.9600 .
C73 H73 0.9300 .
C42 H42A 0.9600 .
C42 H42B 0.9600 .
C42 H42C 0.9600 .
B1 F3 1.345(4) .
B1 F4 1.356(4) .
B1 F2 1.381(5) .
B1 F1 1.403(4) .
F7 B2 1.326(17) .
F6 B2 1.384(18) .
F5 B2 1.282(17) .
F8 B2 1.344(17) .
